data_2219567
loop_
_publ_author_name
'Friedrich, Holger B.'
'Maguire, Glenn E. M.'
'Martincigh, Bice S.'
'McKay, Michael G.'
'Pietersen, Lauren K.'

_publ_section_title
;
 Redetermination of
 chlorido(2,2':6',2''-terpyridine-\k^3^<i>N</i>,<i>N</i>',<i>N</i>'')gold(I)
 dichloride trihydrate at 173 K
;
_journal_coeditor_code EZ2137
_journal_issue 10
_journal_name_full 'Acta Crystallographica Section E'
_journal_page_first m1240
_journal_paper_doi 10.1107/S1600536808027943
_journal_volume 64
_journal_year 2008
_chemical_formula_iupac '[Au Cl (C15 H11 N3)] Cl2 , 3H2 O'
_chemical_formula_moiety 'C15 H11 Au Cl N3 2+ , 2(Cl -) , 3H2 O'
_chemical_formula_sum 'C15 H17 Au Cl3 N3 O3'
_chemical_formula_weight 590.63
_chemical_name_systematic
;
Chlorido(2,2':6',2''-terpyridine-\k^3^<i>N</i>,<i>N</i>',<i>N</i>'')gold(I)
dichloride trihydrate
;
_space_group_IT_number 14
_symmetry_cell_setting monoclinic
_symmetry_space_group_name_Hall '-P 2ybc'
_symmetry_space_group_name_H-M 'P 1 21/c 1'
_atom_sites_solution_hydrogens geom
_atom_sites_solution_primary direct
_atom_sites_solution_secondary difmap
_audit_creation_method SHELXL97
_cell_angle_alpha 90.00
_cell_angle_beta 94.3920(10)
_cell_angle_gamma 90.00
_cell_formula_units_Z 4
_cell_length_a 8.44860(10)
_cell_length_b 6.97660(10)
_cell_length_c 31.1581(6)
_cell_measurement_reflns_used 8408
_cell_measurement_temperature 173(2)
_cell_measurement_theta_max 28.28
_cell_measurement_theta_min 3.79
_cell_volume 1831.14(5)
_computing_cell_refinement 'SAINT (Bruker, 2005)'
_computing_data_collection 'APEX2 (Bruker, 2005)'
_computing_data_reduction 'SAINT (Bruker, 2005)'
_computing_molecular_graphics 'ORTEP-3 (Farrugia, 1997)'
_computing_publication_material 'SHELXTL (Sheldrick, 2008)'
_computing_structure_refinement 'SHELXTL (Sheldrick, 2008)'
_computing_structure_solution 'SHELXTL (Sheldrick, 2008)'
_diffrn_ambient_temperature 173(2)
_diffrn_measured_fraction_theta_full 0.990
_diffrn_measured_fraction_theta_max 0.990
_diffrn_measurement_device_type 'Bruker APEXII CCD area-detector'
_diffrn_measurement_method '\f and \w scans'
_diffrn_radiation_monochromator graphite
_diffrn_radiation_source 'fine-focus sealed tube'
_diffrn_radiation_type MoK\a
_diffrn_radiation_wavelength 0.71073
_diffrn_reflns_av_R_equivalents 0.0342
_diffrn_reflns_av_sigmaI/netI 0.0287
_diffrn_reflns_limit_h_max 11
_diffrn_reflns_limit_h_min -11
_diffrn_reflns_limit_k_max 8
_diffrn_reflns_limit_k_min -9
_diffrn_reflns_limit_l_max 39
_diffrn_reflns_limit_l_min -41
_diffrn_reflns_number 13022
_diffrn_reflns_theta_full 28.00
_diffrn_reflns_theta_max 28.00
_diffrn_reflns_theta_min 3.52
_exptl_absorpt_coefficient_mu 8.492
_exptl_absorpt_correction_T_max 0.1850
_exptl_absorpt_correction_T_min 0.1284
_exptl_absorpt_correction_type integration
_exptl_absorpt_process_details
;
[Face-indexed absorption corrections carried out with
XPREP (Bruker, 2005)]
;
_exptl_crystal_colour brown
_exptl_crystal_density_diffrn 2.142
_exptl_crystal_density_method 'not measured'
_exptl_crystal_description block
_exptl_crystal_F_000 1128
_exptl_crystal_size_max 0.41
_exptl_crystal_size_mid 0.31
_exptl_crystal_size_min 0.30
_refine_diff_density_max 1.316
_refine_diff_density_min -2.235
_refine_ls_extinction_method none
_refine_ls_goodness_of_fit_ref 1.366
_refine_ls_hydrogen_treatment constr
_refine_ls_matrix_type full
_refine_ls_number_parameters 226
_refine_ls_number_reflns 4386
_refine_ls_number_restraints 0
_refine_ls_restrained_S_all 1.366
_refine_ls_R_factor_all 0.0354
_refine_ls_R_factor_gt 0.0326
_refine_ls_shift/su_max 0.001
_refine_ls_shift/su_mean 0.000
_refine_ls_structure_factor_coef Fsqd
_refine_ls_weighting_details 'calc w = 1/[\s^2^(Fo^2^)+(0.0093P)^2^+4.7190P] where P=(Fo^2^+2Fc^2^)/3'
_refine_ls_weighting_scheme calc
_refine_ls_wR_factor_gt 0.0604
_refine_ls_wR_factor_ref 0.0610
_reflns_number_gt 4157
_reflns_number_total 4386
_reflns_threshold_expression I>2\s(I)
_cod_data_source_file ez2137.cif
_cod_data_source_block I
_cod_original_sg_symbol_H-M 'P 21/c'
_cod_database_code 2219567
_cod_database_fobs_code 2219567

loop_
_symmetry_equiv_pos_as_xyz
'x, y, z'
'-x, y+1/2, -z+1/2'
'-x, -y, -z'
'x, -y-1/2, z-1/2'

loop_
_atom_site_type_symbol
_atom_site_label
_atom_site_fract_x
_atom_site_fract_y
_atom_site_fract_z
_atom_site_U_iso_or_equiv
_atom_site_adp_type
_atom_site_calc_flag
_atom_site_refinement_flags
_atom_site_occupancy
C C1 -0.0770(6) 0.2047(7) 0.02507(15) 0.0253(10) Uani d . 1
H H1 -0.0237 0.2331 0.0001 0.030 Uiso calc R 1
C C2 -0.2269(6) 0.1252(7) 0.02079(17) 0.0298(11) Uani d . 1
H H2 -0.2766 0.0986 -0.0069 0.036 Uiso calc R 1
C C3 -0.3033(6) 0.0848(7) 0.05707(17) 0.0298(11) Uani d . 1
H H3 -0.4064 0.0297 0.0545 0.036 Uiso calc R 1
C C4 -0.2298(5) 0.1246(7) 0.09735(16) 0.0248(10) Uani d . 1
H H4 -0.2823 0.0976 0.1225 0.030 Uiso calc R 1
C C5 -0.0803(5) 0.2036(6) 0.10059(15) 0.0204(9) Uani d . 1
C C6 0.0097(5) 0.2552(6) 0.14095(14) 0.0196(9) Uani d . 1
C C7 -0.0305(5) 0.2284(7) 0.18273(15) 0.0261(10) Uani d . 1
H H7 -0.1293 0.1721 0.1882 0.031 Uiso calc R 1
C C8 0.0750(6) 0.2845(8) 0.21643(16) 0.0290(11) Uani d . 1
H H8 0.0478 0.2669 0.2452 0.035 Uiso calc R 1
C C9 0.2201(6) 0.3663(7) 0.20891(15) 0.0265(10) Uani d . 1
H H9 0.2926 0.4037 0.2322 0.032 Uiso calc R 1
C C10 0.2570(5) 0.3922(6) 0.16673(15) 0.0203(9) Uani d . 1
C C11 0.4020(5) 0.4747(6) 0.15124(15) 0.0209(9) Uani d . 1
C C12 0.5251(5) 0.5513(7) 0.17706(17) 0.0272(10) Uani d . 1
H H12 0.5194 0.5570 0.2074 0.033 Uiso calc R 1
C C13 0.6570(5) 0.6197(7) 0.15853(18) 0.0305(11) Uani d . 1
H H13 0.7427 0.6729 0.1762 0.037 Uiso calc R 1
C C14 0.6651(5) 0.6113(7) 0.11450(18) 0.0287(11) Uani d . 1
H H14 0.7564 0.6564 0.1016 0.034 Uiso calc R 1
C C15 0.5375(5) 0.5358(7) 0.08946(17) 0.0250(10) Uani d . 1
H H15 0.5408 0.5313 0.0591 0.030 Uiso calc R 1
Cl Cl1 0.28844(15) 0.3714(2) 0.00827(4) 0.0321(3) Uani d . 1
Cl Cl2 0.06873(13) 0.75596(17) 0.08334(4) 0.0268(2) Uani d . 1
Cl Cl3 0.56001(14) 0.06210(19) 0.19728(4) 0.0298(3) Uani d . 1
Au Au1 0.211462(19) 0.35966(2) 0.076389(5) 0.01864(6) Uani d . 1
N N1 -0.0062(4) 0.2421(5) 0.06372(12) 0.0206(8) Uani d . 1
N N2 0.1517(4) 0.3343(5) 0.13536(11) 0.0162(7) Uani d . 1
N N3 0.4098(4) 0.4693(5) 0.10746(12) 0.0200(8) Uani d . 1
O O1W 0.3810(4) -0.0056(6) 0.10320(13) 0.0384(9) Uani d . 1
H H1A 0.3000 -0.0750 0.1021 0.058 Uiso d R 1
H H1B 0.4060 0.0050 0.1296 0.058 Uiso d R 1
O O2W 0.0068(4) 0.7688(7) 0.18143(12) 0.0422(10) Uani d . 1
H H2A 0.0261 0.7780 0.1555 0.063 Uiso d R 1
H H2B 0.0931 0.7980 0.1949 0.063 Uiso d R 1
O O3W 0.2720(4) 0.8576(6) 0.23548(13) 0.0449(10) Uani d . 1
H H3A 0.3421 0.9059 0.2213 0.067 Uiso d R 1
H H3B 0.3221 0.7749 0.2508 0.067 Uiso d R 1

loop_
_atom_site_aniso_label
_atom_site_aniso_U_11
_atom_site_aniso_U_22
_atom_site_aniso_U_33
_atom_site_aniso_U_12
_atom_site_aniso_U_13
_atom_site_aniso_U_23
C1 0.027(2) 0.028(3) 0.021(2) -0.0037(19) 0.0037(18) 0.002(2)
C2 0.028(2) 0.028(3) 0.033(3) -0.006(2) -0.003(2) -0.004(2)
C3 0.024(2) 0.026(3) 0.039(3) -0.0032(19) 0.002(2) -0.002(2)
C4 0.021(2) 0.021(2) 0.033(3) -0.0039(18) 0.0076(18) -0.001(2)
C5 0.021(2) 0.015(2) 0.025(2) 0.0008(16) 0.0039(17) 0.0019(18)
C6 0.0170(19) 0.017(2) 0.026(2) 0.0012(16) 0.0065(17) 0.0039(18)
C7 0.024(2) 0.030(3) 0.025(2) -0.0022(19) 0.0101(19) 0.001(2)
C8 0.033(3) 0.035(3) 0.019(2) 0.001(2) 0.0074(19) 0.002(2)
C9 0.027(2) 0.031(3) 0.021(2) 0.002(2) 0.0013(18) -0.001(2)
C10 0.021(2) 0.016(2) 0.024(2) 0.0010(16) 0.0032(17) 0.0017(18)
C11 0.020(2) 0.018(2) 0.025(2) 0.0020(16) 0.0048(17) 0.0004(18)
C12 0.023(2) 0.026(3) 0.032(3) 0.0007(19) -0.0009(19) 0.000(2)
C13 0.018(2) 0.024(3) 0.049(3) -0.0013(18) -0.001(2) -0.001(2)
C14 0.018(2) 0.020(3) 0.048(3) -0.0018(17) 0.008(2) 0.001(2)
C15 0.022(2) 0.021(2) 0.033(3) -0.0013(18) 0.0076(19) 0.001(2)
Cl1 0.0363(6) 0.0386(7) 0.0230(6) -0.0093(5) 0.0120(5) -0.0003(5)
Cl2 0.0285(5) 0.0258(6) 0.0260(6) 0.0037(4) 0.0015(4) 0.0004(5)
Cl3 0.0263(5) 0.0290(6) 0.0344(6) -0.0015(5) 0.0044(5) 0.0023(5)
Au1 0.01834(8) 0.01925(9) 0.01896(9) -0.00206(7) 0.00558(6) 0.00098(7)
N1 0.0188(17) 0.019(2) 0.024(2) -0.0018(14) 0.0045(15) 0.0004(16)
N2 0.0180(16) 0.0136(18) 0.0175(17) 0.0029(13) 0.0040(13) 0.0000(14)
N3 0.0181(17) 0.0163(19) 0.026(2) -0.0003(14) 0.0027(15) 0.0003(16)
O1W 0.0303(19) 0.043(2) 0.042(2) -0.0015(17) 0.0029(16) 0.0090(19)
O2W 0.0289(18) 0.068(3) 0.030(2) -0.0122(19) 0.0052(15) -0.003(2)
O3W 0.0305(19) 0.061(3) 0.042(2) -0.0077(19) -0.0007(17) 0.013(2)

loop_
_atom_type_symbol
_atom_type_description
_atom_type_scat_dispersion_real
_atom_type_scat_dispersion_imag
_atom_type_scat_source
C C 0.0033 0.0016 'International Tables Vol C Tables 4.2.6.8 and 6.1.1.4'
H H 0.0000 0.0000 'International Tables Vol C Tables 4.2.6.8 and 6.1.1.4'
Cl Cl 0.1484 0.1585 'International Tables Vol C Tables 4.2.6.8 and 6.1.1.4'
Au Au -2.0133 8.8022 'International Tables Vol C Tables 4.2.6.8 and 6.1.1.4'
N N 0.0061 0.0033 'International Tables Vol C Tables 4.2.6.8 and 6.1.1.4'
O O 0.0106 0.0060 'International Tables Vol C Tables 4.2.6.8 and 6.1.1.4'

loop_
_geom_angle_atom_site_label_1
_geom_angle_atom_site_label_2
_geom_angle_atom_site_label_3
_geom_angle
N1 C1 C2 120.8(4)
N1 C1 H1 119.6
C2 C1 H1 119.6
C3 C2 C1 119.3(5)
C3 C2 H2 120.4
C1 C2 H2 120.4
C2 C3 C4 119.9(5)
C2 C3 H3 120.1
C4 C3 H3 120.1
C5 C4 C3 119.5(4)
C5 C4 H4 120.2
C3 C4 H4 120.2
C4 C5 N1 119.4(4)
C4 C5 C6 125.1(4)
N1 C5 C6 115.5(4)
N2 C6 C7 117.6(4)
N2 C6 C5 113.6(4)
C7 C6 C5 128.9(4)
C8 C7 C6 119.2(4)
C8 C7 H7 120.4
C6 C7 H7 120.4
C7 C8 C9 121.0(4)
C7 C8 H8 119.5
C9 C8 H8 119.5
C10 C9 C8 118.7(4)
C10 C9 H9 120.7
C8 C9 H9 120.7
N2 C10 C9 118.0(4)
N2 C10 C11 113.9(4)
C9 C10 C11 128.1(4)
N3 C11 C12 120.1(4)
N3 C11 C10 114.9(4)
C12 C11 C10 125.0(4)
C11 C12 C13 119.3(5)
C11 C12 H12 120.3
C13 C12 H12 120.3
C12 C13 C14 120.3(5)
C12 C13 H13 119.8
C14 C13 H13 119.8
C13 C14 C15 118.7(4)
C13 C14 H14 120.7
C15 C14 H14 120.7
N3 C15 C14 120.9(5)
N3 C15 H15 119.5
C14 C15 H15 119.5
N2 Au1 N3 81.25(15)
N2 Au1 N1 81.39(15)
N3 Au1 N1 162.64(15)
N2 Au1 Cl1 176.48(11)
N3 Au1 Cl1 98.51(11)
N1 Au1 Cl1 98.82(11)
C1 N1 C5 121.1(4)
C1 N1 Au1 126.5(3)
C5 N1 Au1 112.4(3)
C10 N2 C6 125.6(4)
C10 N2 Au1 117.2(3)
C6 N2 Au1 117.2(3)
C15 N3 C11 120.7(4)
C15 N3 Au1 126.7(3)
C11 N3 Au1 112.7(3)
H1A O1W H1B 103.6
H2A O2W H2B 103.8
H3A O3W H3B 103.3

loop_
_geom_bond_atom_site_label_1
_geom_bond_atom_site_label_2
_geom_bond_distance
C1 N1 1.329(6)
C1 C2 1.380(6)
C1 H1 0.9500
C2 C3 1.373(7)
C2 H2 0.9500
C3 C4 1.385(7)
C3 H3 0.9500
C4 C5 1.375(6)
C4 H4 0.9500
C5 N1 1.376(6)
C5 C6 1.463(6)
C6 N2 1.345(5)
C6 C7 1.383(6)
C7 C8 1.381(7)
C7 H7 0.9500
C8 C9 1.388(7)
C8 H8 0.9500
C9 C10 1.386(6)
C9 H9 0.9500
C10 N2 1.333(6)
C10 C11 1.468(6)
C11 N3 1.371(6)
C11 C12 1.373(7)
C12 C13 1.379(7)
C12 H12 0.9500
C13 C14 1.380(8)
C13 H13 0.9500
C14 C15 1.386(7)
C14 H14 0.9500
C15 N3 1.336(5)
C15 H15 0.9500
Cl1 Au1 2.2686(11)
Au1 N2 1.950(3)
Au1 N3 2.021(4)
Au1 N1 2.025(4)
O1W H1A 0.8369
O1W H1B 0.8373
O2W H2A 0.8388
O2W H2B 0.8381
O3W H3A 0.8361
O3W H3B 0.8423

loop_
_geom_hbond_atom_site_label_D
_geom_hbond_atom_site_label_H
_geom_hbond_atom_site_label_A
_geom_hbond_site_symmetry_A
_geom_hbond_distance_DH
_geom_hbond_distance_HA
_geom_hbond_distance_DA
_geom_hbond_angle_DHA
O1W H1A Cl2 1_545 0.84 2.32 3.140(4) 167
O1W H1B Cl3 . 0.84 2.42 3.229(4) 161
O2W H2A Cl2 . 0.84 2.31 3.141(4) 172
O2W H2B O3W . 0.84 1.94 2.768(5) 169
O3W H3A Cl3 1_565 0.84 2.31 3.133(4) 167
O3W H3B Cl3 2_655 0.84 2.36 3.194(4) 171

loop_
_geom_torsion_atom_site_label_1
_geom_torsion_atom_site_label_2
_geom_torsion_atom_site_label_3
_geom_torsion_atom_site_label_4
_geom_torsion
N1 C1 C2 C3 0.1(8)
C1 C2 C3 C4 0.2(8)
C2 C3 C4 C5 -0.3(7)
C3 C4 C5 N1 0.1(7)
C3 C4 C5 C6 179.1(4)
C4 C5 C6 N2 -178.5(4)
N1 C5 C6 N2 0.5(6)
C4 C5 C6 C7 3.4(8)
N1 C5 C6 C7 -177.6(5)
N2 C6 C7 C8 0.5(7)
C5 C6 C7 C8 178.5(5)
C6 C7 C8 C9 -0.2(8)
C7 C8 C9 C10 0.5(8)
C8 C9 C10 N2 -1.0(7)
C8 C9 C10 C11 -179.9(5)
N2 C10 C11 N3 -3.5(6)
C9 C10 C11 N3 175.5(4)
N2 C10 C11 C12 177.3(4)
C9 C10 C11 C12 -3.7(8)
N3 C11 C12 C13 -0.9(7)
C10 C11 C12 C13 178.2(4)
C11 C12 C13 C14 0.0(7)
C12 C13 C14 C15 1.0(7)
C13 C14 C15 N3 -1.1(7)
C2 C1 N1 C5 -0.3(7)
C2 C1 N1 Au1 -179.6(4)
C4 C5 N1 C1 0.2(7)
C6 C5 N1 C1 -178.9(4)
C4 C5 N1 Au1 179.5(3)
C6 C5 N1 Au1 0.5(5)
N2 Au1 N1 C1 178.4(4)
N3 Au1 N1 C1 178.2(4)
Cl1 Au1 N1 C1 -5.1(4)
N2 Au1 N1 C5 -0.9(3)
N3 Au1 N1 C5 -1.1(7)
Cl1 Au1 N1 C5 175.6(3)
C9 C10 N2 C6 1.3(7)
C11 C10 N2 C6 -179.6(4)
C9 C10 N2 Au1 -176.8(3)
C11 C10 N2 Au1 2.3(5)
C7 C6 N2 C10 -1.1(7)
C5 C6 N2 C10 -179.4(4)
C7 C6 N2 Au1 177.0(3)
C5 C6 N2 Au1 -1.3(5)
N3 Au1 N2 C10 -0.6(3)
N1 Au1 N2 C10 179.5(3)
N3 Au1 N2 C6 -178.9(3)
N1 Au1 N2 C6 1.2(3)
C14 C15 N3 C11 0.2(7)
C14 C15 N3 Au1 178.7(3)
C12 C11 N3 C15 0.9(7)
C10 C11 N3 C15 -178.4(4)
C12 C11 N3 Au1 -177.8(4)
C10 C11 N3 Au1 2.9(5)
N2 Au1 N3 C15 -179.9(4)
N1 Au1 N3 C15 -179.7(4)
Cl1 Au1 N3 C15 3.6(4)
N2 Au1 N3 C11 -1.4(3)
N1 Au1 N3 C11 -1.1(7)
Cl1 Au1 N3 C11 -177.8(3)
